data_1513396
loop_
_publ_author_name
'Geng, Chang-An'
'Chen, Xing-Long'
'Zhou, Ning-Jia'
'Chen, Hao'
'Ma, Yun-Bao'
'Huang, Xiao-Yan'
'Zhang, Xue-Mei'
'Chen, Ji-Jun'

_publ_section_title
;
 LC-MS Guided Isolation of (+-)-Sweriledugenin A, a Pair of Enantiomeric
 Lactones, from Swertia leducii.
;
_journal_issue 2
_journal_name_full 'Organic letters'
_journal_page_first 370
_journal_page_last 373
_journal_paper_doi 10.1021/ol403198d
_journal_volume 16
_journal_year 2014
_chemical_formula_moiety 'C20 H20 O8, C H4 O'
_chemical_formula_sum 'C21 H24 O9'
_chemical_formula_weight 420.40
_chemical_name_systematic
; 
 ? 
;
_space_group_IT_number 14
_symmetry_cell_setting monoclinic
_symmetry_space_group_name_Hall '-P 2ybc'
_symmetry_space_group_name_H-M 'P 1 21/c 1'
_atom_sites_solution_hydrogens geom
_atom_sites_solution_primary direct
_atom_sites_solution_secondary difmap
_audit_creation_method SHELXL-97
_cell_angle_alpha 90.00
_cell_angle_beta 90.7990(10)
_cell_angle_gamma 90.00
_cell_formula_units_Z 4
_cell_length_a 12.7431(4)
_cell_length_b 11.7643(4)
_cell_length_c 12.0525(4)
_cell_measurement_reflns_used 9968
_cell_measurement_temperature 100(2)
_cell_measurement_theta_max 68.95
_cell_measurement_theta_min 5.12
_cell_volume 1806.66(10)
_computing_cell_refinement 'Bruker SAINT'
_computing_data_collection 'Bruker APEX2'
_computing_data_reduction 'Bruker SAINT'
_computing_molecular_graphics 'Bruker SHELXTL'
_computing_publication_material 'Bruker SHELXTL'
_computing_structure_refinement 'SHELXL-97 (Sheldrick, 2008)'
_computing_structure_solution 'SHELXS-97 (Sheldrick, 2008)'
_diffrn_ambient_temperature 100(2)
_diffrn_measured_fraction_theta_full 0.908
_diffrn_measured_fraction_theta_max 0.908
_diffrn_measurement_device_type 'Bruker APEX-II CCD'
_diffrn_measurement_method '\f and \w scans'
_diffrn_radiation_monochromator graphite
_diffrn_radiation_source 'fine-focus sealed tube'
_diffrn_radiation_type CuK\a
_diffrn_radiation_wavelength 1.54178
_diffrn_reflns_av_R_equivalents 0.0500
_diffrn_reflns_av_sigmaI/netI 0.0467
_diffrn_reflns_limit_h_max 15
_diffrn_reflns_limit_h_min -15
_diffrn_reflns_limit_k_max 13
_diffrn_reflns_limit_k_min -12
_diffrn_reflns_limit_l_max 13
_diffrn_reflns_limit_l_min -11
_diffrn_reflns_number 11636
_diffrn_reflns_theta_full 69.17
_diffrn_reflns_theta_max 69.17
_diffrn_reflns_theta_min 5.12
_exptl_absorpt_coefficient_mu 1.027
_exptl_absorpt_correction_T_max 0.8367
_exptl_absorpt_correction_T_min 0.4452
_exptl_absorpt_correction_type multi-scan
_exptl_absorpt_process_details sadabs
_exptl_crystal_colour colourless
_exptl_crystal_density_diffrn 1.546
_exptl_crystal_density_method 'not measured'
_exptl_crystal_description prism
_exptl_crystal_F_000 888
_exptl_crystal_size_max 0.94
_exptl_crystal_size_mid 0.23
_exptl_crystal_size_min 0.18
_refine_diff_density_max 0.787
_refine_diff_density_min -0.876
_refine_diff_density_rms 0.178
_refine_ls_extinction_method none
_refine_ls_goodness_of_fit_ref 1.445
_refine_ls_hydrogen_treatment constr
_refine_ls_matrix_type full
_refine_ls_number_parameters 277
_refine_ls_number_reflns 3069
_refine_ls_number_restraints 180
_refine_ls_restrained_S_all 1.490
_refine_ls_R_factor_all 0.1056
_refine_ls_R_factor_gt 0.1048
_refine_ls_shift/su_max 0.008
_refine_ls_shift/su_mean 0.001
_refine_ls_structure_factor_coef Fsqd
_refine_ls_weighting_details 'calc w=1/[\s^2^(Fo^2^)+(0.2000P)^2^+0.0000P] where P=(Fo^2^+2Fc^2^)/3'
_refine_ls_weighting_scheme calc
_refine_ls_wR_factor_gt 0.2894
_refine_ls_wR_factor_ref 0.2912
_reflns_number_gt 2953
_reflns_number_total 3069
_reflns_threshold_expression >2sigma(I)
_cod_data_source_file ol403198d_si_002.cif
_cod_data_source_block cu_jjxx5_0m
_cod_depositor_comments
;
The following automatic conversions were performed:

'_symmetry_cell_setting' value 'Monoclinic' changed to 'monoclinic'
according to
/usr/data/users/saulius/automatic-downloads/current/ACS/lib/dictionaries/cif_core.dic
dictionary named 'cif_core.dic' version 2.4.2 from 2011-04-26.

Automatic conversion script
Id: cif_fix_values 2281 2013-09-26 08:29:07Z andrius 
;
_cod_original_sg_symbol_Hall 'P 2yb'
_cod_original_sg_symbol_H-M 'P 21/c'
_cod_database_code 1513396

loop_
_symmetry_equiv_pos_as_xyz
'x, y, z'
'-x, y+1/2, -z+1/2'
'-x, -y, -z'
'x, -y-1/2, z-1/2'

loop_
_atom_site_label
_atom_site_type_symbol
_atom_site_fract_x
_atom_site_fract_y
_atom_site_fract_z
_atom_site_U_iso_or_equiv
_atom_site_adp_type
_atom_site_occupancy
_atom_site_symmetry_multiplicity
_atom_site_calc_flag
_atom_site_refinement_flags
O2 O 0.42012(14) 0.64060(15) 0.24648(14) 0.0195(5) Uani 1 1 d U
O12 O 0.86070(13) 0.49138(14) 0.60435(14) 0.0174(5) Uani 1 1 d U
O18 O 0.92052(13) 0.60524(14) 0.21593(14) 0.0158(5) Uani 1 1 d U
H18 H 0.9242 0.5477 0.2571 0.024 Uiso 1 1 calc R
O15 O 0.66117(13) 0.42364(13) 0.31291(13) 0.0145(5) Uani 1 1 d U
O8 O 0.81192(14) 0.88075(15) 0.42512(13) 0.0186(5) Uani 1 1 d U
H8 H 0.8407 0.9450 0.4262 0.028 Uiso 1 1 calc R
O9 O 0.96242(13) 0.79378(14) 0.36459(13) 0.0172(5) Uani 1 1 d U
O1 O 0.46081(14) 0.65751(16) 0.42241(14) 0.0203(5) Uani 1 1 d U
O1S O 0.09321(14) 0.58378(14) 0.08345(14) 0.0197(5) Uani 1 1 d U
H1S H 0.0356 0.5705 0.1138 0.030 Uiso 1 1 calc R
O11 O 1.01492(14) 0.57231(15) 0.62799(14) 0.0186(5) Uani 1 1 d U
C2 C 0.4476(2) 0.6424(2) 0.1302(2) 0.0207(6) Uani 1 1 d U
H2A H 0.4391 0.7210 0.1020 0.025 Uiso 1 1 calc R
H2B H 0.3975 0.5936 0.0885 0.025 Uiso 1 1 calc R
C1 C 0.4918(2) 0.6438(2) 0.3291(2) 0.0164(6) Uani 1 1 d U
C5 C 0.60654(18) 0.6239(2) 0.30477(19) 0.0136(6) Uani 1 1 d U
C15 C 0.64527(18) 0.5224(2) 0.38084(18) 0.0129(6) Uani 1 1 d U
H15 H 0.5875 0.5044 0.4334 0.016 Uiso 1 1 calc R
C13 C 0.74210(18) 0.5475(2) 0.44907(19) 0.0137(6) Uani 1 1 d U
C12 C 0.76813(19) 0.4651(2) 0.5392(2) 0.0175(6) Uani 1 1 d U
H12A H 0.7076 0.4605 0.5897 0.021 Uiso 1 1 calc R
H12B H 0.7773 0.3891 0.5056 0.021 Uiso 1 1 calc R
C11 C 0.93364(19) 0.5689(2) 0.57453(19) 0.0142(6) Uani 1 1 d U
C3 C 0.5553(2) 0.6039(2) 0.1068(2) 0.0169(6) Uani 1 1 d U
H3 H 0.5733 0.5862 0.0326 0.020 Uiso 1 1 calc R
C4 C 0.62777(19) 0.59306(19) 0.18611(19) 0.0141(6) Uani 1 1 d U
C10 C 0.90715(19) 0.64402(19) 0.48164(19) 0.0145(6) Uani 1 1 d U
C14 C 0.80890(19) 0.6303(2) 0.42286(19) 0.0142(6) Uani 1 1 d U
C7 C 0.78639(18) 0.7075(2) 0.32538(18) 0.0132(6) Uani 1 1 d U
C6 C 0.66779(18) 0.73693(19) 0.3289(2) 0.0142(6) Uani 1 1 d U
H6 H 0.6515 0.7608 0.4064 0.017 Uiso 1 1 calc R
C19 C 0.6326(2) 0.8335(2) 0.2507(2) 0.0187(6) Uani 1 1 d U
H19A H 0.6651 0.9050 0.2748 0.028 Uiso 1 1 calc R
H19B H 0.5560 0.8409 0.2526 0.028 Uiso 1 1 calc R
H19C H 0.6542 0.8160 0.1748 0.028 Uiso 1 1 calc R
C18 C 0.81573(19) 0.64748(19) 0.21431(19) 0.0139(6) Uani 1 1 d U
H18A H 0.8134 0.7079 0.1559 0.017 Uiso 1 1 calc R
C17 C 0.73855(19) 0.5540(2) 0.17489(19) 0.0139(6) Uani 1 1 d U
H17 H 0.7512 0.5403 0.0943 0.017 Uiso 1 1 calc R
C16 C 0.74671(19) 0.43714(19) 0.2357(2) 0.0147(6) Uani 1 1 d U
H16 H 0.8157 0.4308 0.2757 0.018 Uiso 1 1 calc R
C20 C 0.7348(2) 0.3417(2) 0.1522(2) 0.0200(6) Uani 1 1 d U
H20A H 0.7379 0.2685 0.1908 0.030 Uiso 1 1 calc R
H20B H 0.7916 0.3460 0.0984 0.030 Uiso 1 1 calc R
H20C H 0.6670 0.3489 0.1133 0.030 Uiso 1 1 calc R
C8 C 0.85278(18) 0.8166(2) 0.33974(19) 0.0152(6) Uani 1 1 d U
H8A H 0.8480 0.8618 0.2696 0.018 Uiso 1 1 calc R
C9 C 0.98007(19) 0.7193(2) 0.44737(19) 0.0162(6) Uani 1 1 d U
H9 H 1.0468 0.7196 0.4835 0.019 Uiso 1 1 calc R
C1S C 0.1548(2) 0.6572(2) 0.1530(2) 0.0208(6) Uani 1 1 d U
H1SA H 0.1094 0.7148 0.1860 0.031 Uiso 1 1 calc R
H1SB H 0.2086 0.6946 0.1085 0.031 Uiso 1 1 calc R
H1SC H 0.1887 0.6125 0.2120 0.031 Uiso 1 1 calc R

loop_
_atom_site_aniso_label
_atom_site_aniso_U_11
_atom_site_aniso_U_22
_atom_site_aniso_U_33
_atom_site_aniso_U_23
_atom_site_aniso_U_13
_atom_site_aniso_U_12
O2 0.0163(10) 0.0303(10) 0.0116(10) -0.0001(6) -0.0057(7) 0.0020(6)
O12 0.0172(9) 0.0264(10) 0.0084(9) 0.0033(6) -0.0058(6) -0.0012(6)
O18 0.0121(9) 0.0245(9) 0.0108(9) 0.0002(6) -0.0038(6) 0.0007(6)
O15 0.0170(9) 0.0205(9) 0.0061(9) -0.0015(5) -0.0028(6) -0.0012(6)
O8 0.0230(10) 0.0211(9) 0.0116(10) -0.0030(6) -0.0006(7) -0.0047(7)
O9 0.0173(9) 0.0234(10) 0.0109(10) 0.0011(6) -0.0055(6) -0.0032(7)
O1 0.0193(10) 0.0315(10) 0.0102(10) 0.0010(6) -0.0005(7) 0.0020(7)
O1S 0.0205(10) 0.0243(10) 0.0143(10) -0.0009(6) -0.0020(7) 0.0003(7)
O11 0.0178(10) 0.0274(10) 0.0105(10) -0.0013(6) -0.0077(7) 0.0000(6)
C2 0.0196(13) 0.0317(13) 0.0105(13) 0.0014(8) -0.0070(9) 0.0005(9)
C1 0.0162(12) 0.0194(12) 0.0132(13) 0.0016(8) -0.0050(9) 0.0002(8)
C5 0.0154(12) 0.0197(12) 0.0056(12) 0.0011(8) -0.0042(8) -0.0006(8)
C15 0.0156(11) 0.0190(12) 0.0040(11) 0.0005(7) -0.0040(8) 0.0006(8)
C13 0.0155(12) 0.0205(11) 0.0049(12) -0.0011(8) -0.0025(8) 0.0002(8)
C12 0.0166(11) 0.0246(12) 0.0109(13) 0.0020(8) -0.0069(9) -0.0016(9)
C11 0.0152(11) 0.0209(11) 0.0065(12) -0.0016(7) -0.0032(8) 0.0002(8)
C3 0.0173(12) 0.0228(12) 0.0105(12) 0.0004(8) -0.0048(9) -0.0003(9)
C4 0.0154(12) 0.0180(11) 0.0089(12) 0.0008(7) -0.0039(9) -0.0013(8)
C10 0.0168(12) 0.0191(11) 0.0074(12) -0.0008(8) -0.0030(9) 0.0026(8)
C14 0.0150(12) 0.0193(12) 0.0083(13) -0.0019(8) -0.0021(9) 0.0010(8)
C7 0.0146(12) 0.0187(12) 0.0062(12) -0.0009(7) -0.0032(8) 0.0009(8)
C6 0.0146(11) 0.0186(11) 0.0094(12) -0.0011(8) -0.0040(8) -0.0003(8)
C19 0.0181(12) 0.0226(12) 0.0152(13) 0.0040(8) -0.0052(9) 0.0017(9)
C18 0.0151(12) 0.0195(12) 0.0069(12) 0.0011(7) -0.0021(8) -0.0007(8)
C17 0.0145(11) 0.0209(12) 0.0062(12) 0.0007(8) -0.0048(8) -0.0006(9)
C16 0.0156(12) 0.0198(12) 0.0086(12) 0.0004(8) -0.0029(8) -0.0003(8)
C20 0.0240(13) 0.0227(12) 0.0132(13) -0.0027(8) -0.0027(9) -0.0016(9)
C8 0.0159(12) 0.0210(12) 0.0088(12) 0.0004(8) -0.0017(8) -0.0020(9)
C9 0.0169(11) 0.0223(12) 0.0092(12) -0.0023(7) -0.0055(8) -0.0012(9)
C1S 0.0213(12) 0.0262(13) 0.0147(13) 0.0016(8) -0.0028(9) -0.0014(9)

loop_
_atom_type_symbol
_atom_type_description
_atom_type_scat_dispersion_real
_atom_type_scat_dispersion_imag
_atom_type_scat_source
C C 0.0181 0.0091 'International Tables Vol C Tables 4.2.6.8 and 6.1.1.4'
H H 0.0000 0.0000 'International Tables Vol C Tables 4.2.6.8 and 6.1.1.4'
O O 0.0492 0.0322 'International Tables Vol C Tables 4.2.6.8 and 6.1.1.4'

loop_
_geom_angle_atom_site_label_1
_geom_angle_atom_site_label_2
_geom_angle_atom_site_label_3
_geom_angle
C1 O2 C2 123.07(19)
C11 O12 C12 124.01(18)
C18 O18 H18 109.5
C15 O15 C16 112.95(16)
C8 O8 H8 109.5
C9 O9 C8 115.14(17)
C1S O1S H1S 109.5
O2 C2 C3 114.6(2)
O2 C2 H2A 108.6
C3 C2 H2A 108.6
O2 C2 H2B 108.6
C3 C2 H2B 108.6
H2A C2 H2B 107.6
O1 C1 O2 117.8(2)
O1 C1 C5 122.0(2)
O2 C1 C5 120.1(2)
C4 C5 C1 114.12(19)
C4 C5 C6 106.58(19)
C1 C5 C6 108.24(19)
C4 C5 C15 108.07(18)
C1 C5 C15 107.41(18)
C6 C5 C15 112.52(18)
O15 C15 C13 110.46(17)
O15 C15 C5 109.02(17)
C13 C15 C5 114.60(19)
O15 C15 H15 107.5
C13 C15 H15 107.5
C5 C15 H15 107.5
C14 C13 C12 120.7(2)
C14 C13 C15 122.4(2)
C12 C13 C15 116.4(2)
O12 C12 C13 115.5(2)
O12 C12 H12A 108.4
C13 C12 H12A 108.4
O12 C12 H12B 108.4
C13 C12 H12B 108.4
H12A C12 H12B 107.5
O11 C11 O12 117.7(2)
O11 C11 C10 125.0(2)
O12 C11 C10 117.3(2)
C4 C3 C2 122.2(2)
C4 C3 H3 118.9
C2 C3 H3 118.9
C3 C4 C17 127.9(2)
C3 C4 C5 122.0(2)
C17 C4 C5 110.09(19)
C9 C10 C14 121.3(2)
C9 C10 C11 118.5(2)
C14 C10 C11 120.0(2)
C13 C14 C10 121.2(2)
C13 C14 C7 120.6(2)
C10 C14 C7 118.1(2)
C14 C7 C8 108.34(18)
C14 C7 C6 106.74(18)
C8 C7 C6 110.06(19)
C14 C7 C18 110.49(18)
C8 C7 C18 109.50(18)
C6 C7 C18 111.63(18)
C19 C6 C7 115.10(19)
C19 C6 C5 111.88(19)
C7 C6 C5 106.76(18)
C19 C6 H6 107.6
C7 C6 H6 107.6
C5 C6 H6 107.6
C6 C19 H19A 109.5
C6 C19 H19B 109.5
H19A C19 H19B 109.5
C6 C19 H19C 109.5
H19A C19 H19C 109.5
H19B C19 H19C 109.5
O18 C18 C17 110.39(18)
O18 C18 C7 112.40(18)
C17 C18 C7 115.2(2)
O18 C18 H18A 106.0
C17 C18 H18A 106.0
C7 C18 H18A 106.0
C4 C17 C18 110.61(19)
C4 C17 C16 106.58(19)
C18 C17 C16 116.39(19)
C4 C17 H17 107.6
C18 C17 H17 107.6
C16 C17 H17 107.6
O15 C16 C20 106.01(18)
O15 C16 C17 110.58(18)
C20 C16 C17 109.63(19)
O15 C16 H16 110.2
C20 C16 H16 110.2
C17 C16 H16 110.2
C16 C20 H20A 109.5
C16 C20 H20B 109.5
H20A C20 H20B 109.5
C16 C20 H20C 109.5
H20A C20 H20C 109.5
H20B C20 H20C 109.5
O8 C8 O9 108.60(18)
O8 C8 C7 108.97(18)
O9 C8 C7 113.15(19)
O8 C8 H8A 108.7
O9 C8 H8A 108.7
C7 C8 H8A 108.7
O9 C9 C10 123.0(2)
O9 C9 H9 118.5
C10 C9 H9 118.5
O1S C1S H1SA 109.5
O1S C1S H1SB 109.5
H1SA C1S H1SB 109.5
O1S C1S H1SC 109.5
H1SA C1S H1SC 109.5
H1SB C1S H1SC 109.5

loop_
_geom_bond_atom_site_label_1
_geom_bond_atom_site_label_2
_geom_bond_distance
O2 C1 1.343(3)
O2 C2 1.450(3)
O12 C11 1.354(3)
O12 C12 1.441(3)
O18 C18 1.425(3)
O18 H18 0.8400
O15 C15 1.437(3)
O15 C16 1.452(3)
O8 C8 1.383(3)
O8 H8 0.8400
O9 C9 1.344(3)
O9 C8 1.450(3)
O1 C1 1.208(3)
O1S C1S 1.430(3)
O1S H1S 0.8400
O11 C11 1.213(3)
C2 C3 1.477(4)
C2 H2A 0.9900
C2 H2B 0.9900
C1 C5 1.513(3)
C5 C4 1.504(3)
C5 C6 1.567(3)
C5 C15 1.581(3)
C15 C13 1.503(3)
C15 H15 1.0000
C13 C14 1.334(3)
C13 C12 1.490(3)
C12 H12A 0.9900
C12 H12B 0.9900
C11 C10 1.462(3)
C3 C4 1.325(3)
C3 H3 0.9500
C4 C17 1.492(3)
C10 C9 1.353(3)
C10 C14 1.439(3)
C14 C7 1.509(3)
C7 C8 1.546(3)
C7 C6 1.552(3)
C7 C18 1.563(3)
C6 C19 1.538(3)
C6 H6 1.0000
C19 H19A 0.9800
C19 H19B 0.9800
C19 H19C 0.9800
C18 C17 1.545(3)
C18 H18A 1.0000
C17 C16 1.561(3)
C17 H17 1.0000
C16 C20 1.514(3)
C16 H16 1.0000
C20 H20A 0.9800
C20 H20B 0.9800
C20 H20C 0.9800
C8 H8A 1.0000
C9 H9 0.9500
C1S H1SA 0.9800
C1S H1SB 0.9800
C1S H1SC 0.9800

loop_
_geom_hbond_atom_site_label_D
_geom_hbond_atom_site_label_H
_geom_hbond_atom_site_label_A
_geom_hbond_distance_DH
_geom_hbond_distance_HA
_geom_hbond_distance_DA
_geom_hbond_angle_DHA
_geom_hbond_site_symmetry_A
O1S H1S O18 0.84 1.97 2.748(2) 153.7 1_455
O8 H8 O1S 0.84 1.84 2.680(2) 175.3 2_655
O18 H18 O11 0.84 2.12 2.922(3) 160.1 3_766

loop_
_geom_torsion_atom_site_label_1
_geom_torsion_atom_site_label_2
_geom_torsion_atom_site_label_3
_geom_torsion_atom_site_label_4
_geom_torsion
C1 O2 C2 C3 22.7(3)
C2 O2 C1 O1 170.1(2)
C2 O2 C1 C5 -13.3(3)
O1 C1 C5 C4 172.1(2)
O2 C1 C5 C4 -4.3(3)
O1 C1 C5 C6 -69.4(3)
O2 C1 C5 C6 114.2(2)
O1 C1 C5 C15 52.3(3)
O2 C1 C5 C15 -124.1(2)
C16 O15 C15 C13 -60.5(2)
C16 O15 C15 C5 66.3(2)
C4 C5 C15 O15 -15.3(2)
C1 C5 C15 O15 108.2(2)
C6 C5 C15 O15 -132.75(19)
C4 C5 C15 C13 109.0(2)
C1 C5 C15 C13 -127.4(2)
C6 C5 C15 C13 -8.4(3)
O15 C15 C13 C14 102.6(2)
C5 C15 C13 C14 -21.0(3)
O15 C15 C13 C12 -69.3(2)
C5 C15 C13 C12 167.15(19)
C11 O12 C12 C13 -14.2(3)
C14 C13 C12 O12 8.6(3)
C15 C13 C12 O12 -179.42(19)
C12 O12 C11 O11 -170.0(2)
C12 O12 C11 C10 11.4(3)
O2 C2 C3 C4 -14.3(4)
C2 C3 C4 C17 179.2(2)
C2 C3 C4 C5 -2.6(4)
C1 C5 C4 C3 12.2(3)
C6 C5 C4 C3 -107.3(2)
C15 C5 C4 C3 131.6(2)
C1 C5 C4 C17 -169.35(19)
C6 C5 C4 C17 71.2(2)
C15 C5 C4 C17 -49.9(2)
O11 C11 C10 C9 4.0(4)
O12 C11 C10 C9 -177.5(2)
O11 C11 C10 C14 178.7(2)
O12 C11 C10 C14 -2.8(3)
C12 C13 C14 C10 -1.0(3)
C15 C13 C14 C10 -172.5(2)
C12 C13 C14 C7 174.9(2)
C15 C13 C14 C7 3.4(3)
C9 C10 C14 C13 172.4(2)
C11 C10 C14 C13 -2.2(3)
C9 C10 C14 C7 -3.6(3)
C11 C10 C14 C7 -178.18(19)
C13 C14 C7 C8 160.3(2)
C10 C14 C7 C8 -23.7(3)
C13 C14 C7 C6 41.8(3)
C10 C14 C7 C6 -142.2(2)
C13 C14 C7 C18 -79.7(3)
C10 C14 C7 C18 96.3(2)
C14 C7 C6 C19 168.34(19)
C8 C7 C6 C19 51.0(3)
C18 C7 C6 C19 -70.8(2)
C14 C7 C6 C5 -66.9(2)
C8 C7 C6 C5 175.78(18)
C18 C7 C6 C5 54.0(2)
C4 C5 C6 C19 59.2(2)
C1 C5 C6 C19 -64.0(2)
C15 C5 C6 C19 177.47(18)
C4 C5 C6 C7 -67.6(2)
C1 C5 C6 C7 169.25(18)
C15 C5 C6 C7 50.7(2)
C14 C7 C18 O18 -53.0(2)
C8 C7 C18 O18 66.3(2)
C6 C7 C18 O18 -171.57(18)
C14 C7 C18 C17 74.7(2)
C8 C7 C18 C17 -166.08(19)
C6 C7 C18 C17 -44.0(3)
C3 C4 C17 C18 120.1(2)
C5 C4 C17 C18 -58.2(2)
C3 C4 C17 C16 -112.4(3)
C5 C4 C17 C16 69.2(2)
O18 C18 C17 C4 173.11(18)
C7 C18 C17 C4 44.5(3)
O18 C18 C17 C16 51.3(3)
C7 C18 C17 C16 -77.3(3)
C15 O15 C16 C20 -165.48(18)
C15 O15 C16 C17 -46.7(2)
C4 C17 C16 O15 -19.8(2)
C18 C17 C16 O15 104.1(2)
C4 C17 C16 C20 96.7(2)
C18 C17 C16 C20 -139.3(2)
C9 O9 C8 O8 71.5(2)
C9 O9 C8 C7 -49.6(3)
C14 C7 C8 O8 -71.5(2)
C6 C7 C8 O8 44.8(2)
C18 C7 C8 O8 167.88(18)
C14 C7 C8 O9 49.4(2)
C6 C7 C8 O9 165.74(17)
C18 C7 C8 O9 -71.2(2)
C8 O9 C9 C10 20.5(3)
C14 C10 C9 O9 7.0(4)
C11 C10 C9 O9 -178.3(2)
